data_7018985
loop_
_publ_author_name
'Castillo, Carmen E.'
'M\'a\~nez, M Angeles'
'Basallote, Manuel G.'
'Clares, M. Paz'
'Blasco, Salvador'
'Garc\'ia-Espa\~na, Enrique'

_publ_section_title
;
 Copper(ii) complexes of quinoline polyazamacrocyclic scorpiand-type
 ligands: X-ray, equilibrium and kinetic studies.
;
_journal_issue 18
_journal_name_full 'Dalton transactions (Cambridge, England : 2003)'
_journal_page_first 5617
_journal_page_last 5624
_journal_paper_doi 10.1039/c2dt30223c
_journal_volume 41
_journal_year 2012
_chemical_formula_moiety 'C23 H30 Cu N6, 2(Cl O4), H2 O'
_chemical_formula_sum 'C23 H32 Cl2 Cu N6 O9'
_chemical_formula_weight 670.99
_chemical_name_common '[Cu(pytren-2Q)]\^A.2CLO4\^A.H2O'
_chemical_name_systematic
;
?
;
_space_group_IT_number 14
_symmetry_cell_setting monoclinic
_symmetry_space_group_name_Hall '-P 2ybc'
_symmetry_space_group_name_H-M 'P 1 21/c 1'
_atom_sites_solution_hydrogens geom
_atom_sites_solution_primary direct
_atom_sites_solution_secondary difmap
_audit_creation_method SHELXL-97
_cell_angle_alpha 90.00
_cell_angle_beta 103.110(3)
_cell_angle_gamma 90.00
_cell_formula_units_Z 4
_cell_length_a 17.222(1)
_cell_length_b 10.4770(4)
_cell_length_c 16.006(1)
_cell_measurement_reflns_used 8080
_cell_measurement_temperature 293(2)
_cell_measurement_theta_max 27.485
_cell_measurement_theta_min 0.998
_cell_volume 2812.8(3)
_computing_cell_refinement 'HKL Scalepack (Otwinowski & Minor 1997)'
_computing_data_collection 'Collect (Bruker AXS BV, 1997-2004)'
_computing_data_reduction 'HKL Denzo and Scalepack (Otwinowski & Minor 1997)'
_computing_structure_refinement 'SHELXL-97 (Sheldrick, 1997)'
_computing_structure_solution 'SHELXS-97 (Sheldrick, 1990)'
_diffrn_ambient_temperature 293(2)
_diffrn_detector_area_resol_mean 9
_diffrn_measured_fraction_theta_full 0.987
_diffrn_measured_fraction_theta_max 0.987
_diffrn_measurement_device '95mm CCD camera on \k-goniostat'
_diffrn_measurement_device_type KappaCCD
_diffrn_measurement_method CCD
_diffrn_radiation_monochromator 'horizonally mounted graphite crystal'
_diffrn_radiation_source 'fine-focus sealed tube'
_diffrn_radiation_type MoK\a
_diffrn_radiation_wavelength 0.71073
_diffrn_reflns_av_R_equivalents 0.0836
_diffrn_reflns_av_sigmaI/netI 0.1315
_diffrn_reflns_limit_h_max 22
_diffrn_reflns_limit_h_min -22
_diffrn_reflns_limit_k_max 13
_diffrn_reflns_limit_k_min -10
_diffrn_reflns_limit_l_max 20
_diffrn_reflns_limit_l_min -20
_diffrn_reflns_number 11199
_diffrn_reflns_theta_full 27.48
_diffrn_reflns_theta_max 27.48
_diffrn_reflns_theta_min 1.21
_exptl_absorpt_coefficient_mu 1.028
_exptl_absorpt_correction_type none
_exptl_crystal_colour blue
_exptl_crystal_density_diffrn 1.584
_exptl_crystal_density_method 'not measured'
_exptl_crystal_description 'small leaves'
_exptl_crystal_F_000 1388
_exptl_crystal_size_max 0.12
_exptl_crystal_size_mid 0.10
_exptl_crystal_size_min 0.08
_refine_diff_density_max 0.920
_refine_diff_density_min -0.612
_refine_diff_density_rms 0.149
_refine_ls_extinction_method none
_refine_ls_goodness_of_fit_ref 0.911
_refine_ls_hydrogen_treatment mixed
_refine_ls_matrix_type full
_refine_ls_number_parameters 372
_refine_ls_number_reflns 6367
_refine_ls_number_restraints 3
_refine_ls_restrained_S_all 0.912
_refine_ls_R_factor_all 0.1899
_refine_ls_R_factor_gt 0.0722
_refine_ls_shift/su_max 0.001
_refine_ls_shift/su_mean 0.000
_refine_ls_structure_factor_coef Fsqd
_refine_ls_weighting_details 'calc w=1/[\s^2^(Fo^2^)+(0.1507P)^2^+0.0000P] where P=(Fo^2^+2Fc^2^)/3'
_refine_ls_weighting_scheme calc
_refine_ls_wR_factor_gt 0.1969
_refine_ls_wR_factor_ref 0.2687
_reflns_number_gt 2562
_reflns_number_total 6367
_reflns_threshold_expression >2sigma(I)
_cod_data_source_file c2dt30223c.txt
_cod_data_source_block shelxl
_cod_original_cell_volume 2812.8(4)
_cod_original_sg_symbol_H-M 'P 21/c'
_cod_database_code 7018985

loop_
_symmetry_equiv_pos_as_xyz
'x, y, z'
'-x, y+1/2, -z+1/2'
'-x, -y, -z'
'x, -y-1/2, z-1/2'

loop_
_atom_site_label
_atom_site_type_symbol
_atom_site_fract_x
_atom_site_fract_y
_atom_site_fract_z
_atom_site_U_iso_or_equiv
_atom_site_adp_type
_atom_site_occupancy
_atom_site_symmetry_multiplicity
_atom_site_calc_flag
_atom_site_refinement_flags
Cu1 Cu 0.22504(4) 0.22182(7) 0.02817(5) 0.0528(3) Uani 1 1 d .
N1 N 0.3259(3) 0.1241(5) 0.0579(4) 0.0578(14) Uani 1 1 d .
N2 N 0.2021(4) 0.0661(6) -0.0766(4) 0.0821(19) Uani 1 1 d .
H2 H 0.1797 0.1010 -0.1285 0.098 Uiso 1 1 calc R
N3 N 0.1640(3) 0.0824(5) 0.0919(4) 0.0637(15) Uani 1 1 d .
N4 N 0.2720(4) 0.2810(5) 0.1673(4) 0.0752(17) Uani 1 1 d .
H4 H 0.2626 0.3655 0.1738 0.090 Uiso 1 1 calc R
N5 N 0.1196(4) 0.3058(6) 0.0006(5) 0.086(2) Uani 1 1 d .
H5 H 0.0956 0.2708 -0.0509 0.104 Uiso 1 1 calc R
N6 N 0.2545(3) 0.3903(5) -0.0376(3) 0.0575(14) Uani 1 1 d .
C1 C 0.2800(6) 0.0132(8) -0.0773(7) 0.099(3) Uani 1 1 d .
H1A H 0.3002 0.0544 -0.1223 0.118 Uiso 1 1 calc R
H1B H 0.2742 -0.0770 -0.0907 0.118 Uiso 1 1 calc R
C2 C 0.1468(5) -0.0247(7) -0.0512(6) 0.084(2) Uani 1 1 d .
H2A H 0.1504 -0.1063 -0.0787 0.101 Uiso 1 1 calc R
H2B H 0.0926 0.0065 -0.0702 0.101 Uiso 1 1 calc R
C3 C 0.1662(5) -0.0424(6) 0.0463(5) 0.078(2) Uani 1 1 d .
H3A H 0.1279 -0.1007 0.0616 0.093 Uiso 1 1 calc R
H3B H 0.2188 -0.0800 0.0647 0.093 Uiso 1 1 calc R
C4 C 0.2077(5) 0.0732(7) 0.1822(5) 0.076(2) Uani 1 1 d .
H4A H 0.2557 0.0230 0.1857 0.092 Uiso 1 1 calc R
H4B H 0.1749 0.0298 0.2151 0.092 Uiso 1 1 calc R
C5 C 0.2302(6) 0.2040(7) 0.2205(5) 0.084(2) Uani 1 1 d .
H5A H 0.1823 0.2485 0.2264 0.101 Uiso 1 1 calc R
H5B H 0.2643 0.1942 0.2774 0.101 Uiso 1 1 calc R
C6 C 0.3573(6) 0.2573(9) 0.1838(6) 0.094(3) Uani 1 1 d .
H6A H 0.3771 0.2390 0.2443 0.113 Uiso 1 1 calc R
H6B H 0.3839 0.3337 0.1705 0.113 Uiso 1 1 calc R
C7 C 0.3771(4) 0.1486(8) 0.1322(6) 0.076(2) Uani 1 1 d .
C8 C 0.4482(6) 0.0794(12) 0.1550(8) 0.125(4) Uani 1 1 d .
H8 H 0.4858 0.1001 0.2046 0.150 Uiso 1 1 calc R
C9 C 0.4621(8) -0.0182(16) 0.1043(11) 0.148(6) Uani 1 1 d .
H9 H 0.5082 -0.0669 0.1210 0.177 Uiso 1 1 calc R
C10 C 0.4092(8) -0.0452(9) 0.0296(11) 0.128(5) Uani 1 1 d .
H10 H 0.4187 -0.1115 -0.0055 0.154 Uiso 1 1 calc R
C11 C 0.3395(5) 0.0297(7) 0.0064(6) 0.077(2) Uani 1 1 d .
C12 C 0.0804(4) 0.1281(8) 0.0821(6) 0.086(2) Uani 1 1 d .
H12A H 0.0452 0.0763 0.0394 0.103 Uiso 1 1 calc R
H12B H 0.0646 0.1175 0.1361 0.103 Uiso 1 1 calc R
C13 C 0.0710(5) 0.2646(8) 0.0558(6) 0.086(2) Uani 1 1 d .
H13A H 0.0157 0.2792 0.0274 0.103 Uiso 1 1 calc R
H13B H 0.0826 0.3170 0.1070 0.103 Uiso 1 1 calc R
C14 C 0.1231(5) 0.4372(6) -0.0185(6) 0.080(2) Uani 1 1 d .
H14A H 0.1248 0.4862 0.0333 0.096 Uiso 1 1 calc R
H14B H 0.0750 0.4609 -0.0600 0.096 Uiso 1 1 calc R
C15 C 0.1940(5) 0.4709(6) -0.0535(5) 0.0671(19) Uani 1 1 d .
C16 C 0.1933(6) 0.5864(7) -0.0977(5) 0.081(2) Uani 1 1 d .
H16 H 0.1488 0.6394 -0.1077 0.097 Uiso 1 1 calc R
C17 C 0.2588(6) 0.6184(7) -0.1250(5) 0.087(3) Uani 1 1 d .
H17 H 0.2592 0.6942 -0.1551 0.105 Uiso 1 1 calc R
C18 C 0.3255(5) 0.5413(6) -0.1096(5) 0.074(2) Uani 1 1 d .
C19 C 0.3986(7) 0.5704(8) -0.1354(6) 0.093(3) Uani 1 1 d .
H19 H 0.4025 0.6474 -0.1630 0.112 Uiso 1 1 calc R
C20 C 0.4615(6) 0.4897(9) -0.1209(5) 0.095(3) Uani 1 1 d .
H20 H 0.5074 0.5105 -0.1393 0.114 Uiso 1 1 calc R
C21 C 0.4567(5) 0.3759(8) -0.0786(5) 0.083(2) Uani 1 1 d .
H21 H 0.4998 0.3199 -0.0690 0.099 Uiso 1 1 calc R
C22 C 0.3891(4) 0.3437(7) -0.0501(5) 0.0696(19) Uani 1 1 d .
H22 H 0.3878 0.2676 -0.0206 0.084 Uiso 1 1 calc R
C23 C 0.3230(5) 0.4243(6) -0.0651(4) 0.0651(18) Uani 1 1 d .
Cl1 Cl 0.33259(16) 0.6558(2) 0.17672(16) 0.0923(7) Uani 1 1 d .
O11 O 0.2704(8) 0.7225(12) 0.1868(11) 0.257(7) Uani 1 1 d .
O12 O 0.3953(8) 0.7337(10) 0.1817(8) 0.222(6) Uani 1 1 d .
O13 O 0.3524(6) 0.5801(11) 0.2489(8) 0.213(5) Uani 1 1 d .
O14 O 0.3273(9) 0.5758(12) 0.1132(7) 0.261(7) Uani 1 1 d .
Cl2 Cl -0.01140(12) 0.2092(2) 0.77854(16) 0.0878(7) Uani 1 1 d .
O21 O -0.0553(5) 0.2844(6) 0.7157(5) 0.134(3) Uani 1 1 d .
O22 O 0.0691(4) 0.2491(7) 0.8017(5) 0.121(2) Uani 1 1 d .
O23 O -0.0416(7) 0.2133(14) 0.8504(8) 0.241(7) Uani 1 1 d .
O24 O -0.0156(6) 0.0829(8) 0.7428(9) 0.228(6) Uani 1 1 d .
O1 O 0.8479(5) 0.5001(7) 0.7872(5) 0.154(3) Uani 1 1 d D
H1C H 0.8742(6) 0.4430(11) 0.7685(6) 0.185 Uiso 1 1 d RD
H1D H 0.8165(7) 0.4418(12) 0.7949(6) 0.185 Uiso 1 1 d RD

loop_
_atom_site_aniso_label
_atom_site_aniso_U_11
_atom_site_aniso_U_22
_atom_site_aniso_U_33
_atom_site_aniso_U_23
_atom_site_aniso_U_13
_atom_site_aniso_U_12
Cu1 0.0485(5) 0.0540(5) 0.0566(5) 0.0060(3) 0.0135(4) 0.0035(3)
N1 0.052(3) 0.053(3) 0.070(4) 0.015(3) 0.018(3) 0.009(2)
N2 0.094(5) 0.084(4) 0.070(4) -0.003(3) 0.022(4) -0.027(4)
N3 0.059(4) 0.069(3) 0.067(4) 0.005(3) 0.023(3) -0.004(3)
N4 0.091(5) 0.074(4) 0.058(4) -0.005(3) 0.010(4) -0.005(3)
N5 0.059(4) 0.087(4) 0.116(6) 0.025(4) 0.026(4) 0.016(3)
N6 0.060(4) 0.052(3) 0.055(4) 0.005(2) 0.001(3) 0.000(2)
C1 0.124(8) 0.082(5) 0.107(8) -0.031(5) 0.064(7) -0.017(5)
C2 0.085(6) 0.077(5) 0.089(7) -0.017(4) 0.014(5) -0.024(4)
C3 0.077(5) 0.062(4) 0.094(7) 0.005(4) 0.020(5) -0.021(3)
C4 0.077(5) 0.086(5) 0.071(6) 0.021(4) 0.030(4) -0.004(4)
C5 0.096(6) 0.103(6) 0.053(5) 0.003(4) 0.017(4) -0.005(5)
C6 0.082(7) 0.121(7) 0.072(6) 0.003(5) -0.002(5) -0.029(5)
C7 0.048(5) 0.103(6) 0.077(6) 0.036(5) 0.016(4) -0.001(4)
C8 0.054(6) 0.182(11) 0.135(10) 0.089(9) 0.016(6) 0.016(7)
C9 0.105(10) 0.183(13) 0.170(15) 0.100(12) 0.062(10) 0.077(9)
C10 0.117(9) 0.095(6) 0.205(14) 0.051(8) 0.104(10) 0.046(6)
C11 0.067(5) 0.072(4) 0.107(7) 0.017(5) 0.047(5) 0.009(4)
C12 0.059(5) 0.102(6) 0.105(7) 0.004(5) 0.036(5) -0.003(4)
C13 0.060(5) 0.099(6) 0.101(7) 0.009(5) 0.025(5) 0.011(4)
C14 0.071(5) 0.066(4) 0.098(6) 0.008(4) 0.010(5) 0.026(4)
C15 0.082(5) 0.054(4) 0.060(5) 0.001(3) 0.006(4) 0.010(3)
C16 0.110(7) 0.059(4) 0.068(5) 0.006(4) 0.006(5) 0.017(4)
C17 0.144(9) 0.046(4) 0.067(6) 0.010(3) 0.013(6) 0.002(5)
C18 0.114(7) 0.050(4) 0.057(5) 0.000(3) 0.017(4) -0.012(4)
C19 0.128(8) 0.083(5) 0.072(6) 0.010(4) 0.028(6) -0.032(6)
C20 0.110(8) 0.115(7) 0.069(6) 0.002(5) 0.042(6) -0.041(6)
C21 0.084(6) 0.098(5) 0.073(6) 0.000(4) 0.032(5) -0.010(4)
C22 0.063(5) 0.079(5) 0.068(5) 0.013(4) 0.017(4) -0.007(4)
C23 0.081(5) 0.062(4) 0.049(4) -0.004(3) 0.009(4) -0.020(4)
Cl1 0.1119(19) 0.0730(12) 0.0980(18) -0.0162(12) 0.0364(14) -0.0046(12)
O11 0.223(14) 0.255(12) 0.297(16) -0.046(11) 0.066(11) 0.126(11)
O12 0.290(16) 0.185(9) 0.229(13) -0.013(8) 0.139(12) -0.101(10)
O13 0.173(9) 0.232(11) 0.218(11) 0.095(9) 0.008(8) -0.052(8)
O14 0.391(19) 0.227(11) 0.151(9) -0.117(9) 0.031(10) 0.024(11)
Cl2 0.0655(13) 0.1010(15) 0.0964(17) 0.0315(12) 0.0174(12) -0.0044(10)
O21 0.134(6) 0.105(5) 0.136(6) 0.029(4) -0.027(5) 0.011(4)
O22 0.075(4) 0.192(6) 0.098(5) 0.002(4) 0.025(4) -0.030(4)
O23 0.156(9) 0.423(19) 0.174(10) 0.084(11) 0.097(8) -0.048(10)
O24 0.167(9) 0.105(6) 0.368(18) -0.017(7) -0.032(9) 0.010(5)
O1 0.174(8) 0.127(6) 0.179(8) -0.019(5) 0.080(6) 0.003(5)

loop_
_atom_type_symbol
_atom_type_description
_atom_type_scat_dispersion_real
_atom_type_scat_dispersion_imag
_atom_type_scat_source
C C 0.0033 0.0016 'International Tables Vol C Tables 4.2.6.8 and 6.1.1.4'
N N 0.0061 0.0033 'International Tables Vol C Tables 4.2.6.8 and 6.1.1.4'
H H 0.0000 0.0000 'International Tables Vol C Tables 4.2.6.8 and 6.1.1.4'
Cu Cu 0.3201 1.2651 'International Tables Vol C Tables 4.2.6.8 and 6.1.1.4'
Cl Cl 0.1484 0.1585 'International Tables Vol C Tables 4.2.6.8 and 6.1.1.4'
O O 0.0106 0.0060 'International Tables Vol C Tables 4.2.6.8 and 6.1.1.4'

loop_
_geom_angle_atom_site_label_1
_geom_angle_atom_site_label_2
_geom_angle_atom_site_label_3
_geom_angle
N5 Cu1 N1 175.1(2)
N5 Cu1 N6 80.4(2)
N1 Cu1 N6 104.3(2)
N5 Cu1 N3 83.5(2)
N1 Cu1 N3 91.8(2)
N6 Cu1 N3 163.7(2)
N5 Cu1 N4 101.7(3)
N1 Cu1 N4 78.9(2)
N6 Cu1 N4 100.5(2)
N3 Cu1 N4 80.0(2)
N5 Cu1 N2 98.9(3)
N1 Cu1 N2 78.8(3)
N6 Cu1 N2 104.0(2)
N3 Cu1 N2 81.1(2)
N4 Cu1 N2 150.2(2)
C7 N1 C11 121.1(7)
C7 N1 Cu1 118.7(5)
C11 N1 Cu1 120.0(6)
C1 N2 C2 114.4(7)
C1 N2 Cu1 105.6(5)
C2 N2 Cu1 105.8(5)
C1 N2 H2 110.3
C2 N2 H2 110.3
Cu1 N2 H2 110.3
C4 N3 C12 113.0(6)
C4 N3 C3 110.9(6)
C12 N3 C3 111.0(6)
C4 N3 Cu1 108.0(4)
C12 N3 Cu1 106.9(4)
C3 N3 Cu1 106.7(4)
C6 N4 C5 114.0(6)
C6 N4 Cu1 104.6(5)
C5 N4 Cu1 107.7(4)
C6 N4 H4 110.1
C5 N4 H4 110.1
Cu1 N4 H4 110.1
C14 N5 C13 119.4(7)
C14 N5 Cu1 113.6(5)
C13 N5 Cu1 111.6(5)
C14 N5 H5 103.3
C13 N5 H5 103.3
Cu1 N5 H5 103.3
C15 N6 C23 117.6(6)
C15 N6 Cu1 110.6(4)
C23 N6 Cu1 131.9(4)
N2 C1 C11 113.2(6)
N2 C1 H1A 108.9
C11 C1 H1A 108.9
N2 C1 H1B 108.9
C11 C1 H1B 108.9
H1A C1 H1B 107.8
N2 C2 C3 110.8(6)
N2 C2 H2A 109.5
C3 C2 H2A 109.5
N2 C2 H2B 109.5
C3 C2 H2B 109.5
H2A C2 H2B 108.1
N3 C3 C2 111.5(6)
N3 C3 H3A 109.3
C2 C3 H3A 109.3
N3 C3 H3B 109.3
C2 C3 H3B 109.3
H3A C3 H3B 108.0
N3 C4 C5 111.4(6)
N3 C4 H4A 109.3
C5 C4 H4A 109.3
N3 C4 H4B 109.3
C5 C4 H4B 109.3
H4A C4 H4B 108.0
N4 C5 C4 112.0(6)
N4 C5 H5A 109.2
C4 C5 H5A 109.2
N4 C5 H5B 109.2
C4 C5 H5B 109.2
H5A C5 H5B 107.9
N4 C6 C7 112.2(7)
N4 C6 H6A 109.2
C7 C6 H6A 109.2
N4 C6 H6B 109.2
C7 C6 H6B 109.2
H6A C6 H6B 107.9
N1 C7 C8 119.7(10)
N1 C7 C6 116.9(7)
C8 C7 C6 123.2(10)
C9 C8 C7 119.8(12)
C9 C8 H8 120.1
C7 C8 H8 120.1
C10 C9 C8 120.5(11)
C10 C9 H9 119.7
C8 C9 H9 119.7
C9 C10 C11 118.4(12)
C9 C10 H10 120.8
C11 C10 H10 120.8
N1 C11 C10 120.4(10)
N1 C11 C1 117.0(7)
C10 C11 C1 122.6(10)
C13 C12 N3 112.3(6)
C13 C12 H12A 109.1
N3 C12 H12A 109.1
C13 C12 H12B 109.1
N3 C12 H12B 109.1
H12A C12 H12B 107.9
N5 C13 C12 115.3(7)
N5 C13 H13A 108.5
C12 C13 H13A 108.5
N5 C13 H13B 108.5
C12 C13 H13B 108.5
H13A C13 H13B 107.5
N5 C14 C15 112.8(6)
N5 C14 H14A 109.0
C15 C14 H14A 109.0
N5 C14 H14B 109.0
C15 C14 H14B 109.0
H14A C14 H14B 107.8
N6 C15 C16 124.4(7)
N6 C15 C14 117.0(6)
C16 C15 C14 118.6(7)
C17 C16 C15 118.0(7)
C17 C16 H16 121.0
C15 C16 H16 121.0
C16 C17 C18 121.6(7)
C16 C17 H17 119.2
C18 C17 H17 119.2
C17 C18 C23 118.3(8)
C17 C18 C19 124.8(7)
C23 C18 C19 116.9(8)
C20 C19 C18 122.4(7)
C20 C19 H19 118.8
C18 C19 H19 118.8
C19 C20 C21 119.3(8)
C19 C20 H20 120.4
C21 C20 H20 120.4
C20 C21 C22 121.2(8)
C20 C21 H21 119.4
C22 C21 H21 119.4
C21 C22 C23 120.7(7)
C21 C22 H22 119.6
C23 C22 H22 119.6
C22 C23 N6 120.4(6)
C22 C23 C18 119.4(7)
N6 C23 C18 120.1(7)
O14 Cl1 O11 121.4(10)
O14 Cl1 O12 110.5(9)
O11 Cl1 O12 109.6(9)
O14 Cl1 O13 104.1(9)
O11 Cl1 O13 104.9(9)
O12 Cl1 O13 104.9(8)
O21 Cl2 O23 110.5(7)
O21 Cl2 O22 111.6(5)
O23 Cl2 O22 108.0(6)
O21 Cl2 O24 105.6(6)
O23 Cl2 O24 111.7(8)
O22 Cl2 O24 109.5(5)
H1D O1 H1C 87.2
H1D O1 H1C 87.2
H1C O1 H1D 87.2
H1C O1 H1D 87.2

loop_
_geom_bond_atom_site_label_1
_geom_bond_atom_site_label_2
_geom_bond_distance
Cu1 N5 1.975(6)
Cu1 N1 1.979(5)
Cu1 N6 2.174(5)
Cu1 N3 2.184(5)
Cu1 N4 2.276(6)
Cu1 N2 2.308(6)
N1 C7 1.335(10)
N1 C11 1.342(9)
N2 C1 1.454(10)
N2 C2 1.467(9)
N2 H2 0.9100
N3 C4 1.474(9)
N3 C12 1.492(9)
N3 C3 1.502(9)
N4 C6 1.453(11)
N4 C5 1.474(10)
N4 H4 0.9100
N5 C14 1.414(9)
N5 C13 1.417(10)
N5 H5 0.9100
N6 C15 1.320(8)
N6 C23 1.394(8)
C1 C11 1.501(12)
C1 H1A 0.9700
C1 H1B 0.9700
C2 C3 1.531(11)
C2 H2A 0.9700
C2 H2B 0.9700
C3 H3A 0.9700
C3 H3B 0.9700
C4 C5 1.515(10)
C4 H4A 0.9700
C4 H4B 0.9700
C5 H5A 0.9700
C5 H5B 0.9700
C6 C7 1.492(12)
C6 H6A 0.9700
C6 H6B 0.9700
C7 C8 1.398(12)
C8 C9 1.360(18)
C8 H8 0.9300
C9 C10 1.360(18)
C9 H9 0.9300
C10 C11 1.411(13)
C10 H10 0.9300
C12 C13 1.489(11)
C12 H12A 0.9700
C12 H12B 0.9700
C13 H13A 0.9700
C13 H13B 0.9700
C14 C15 1.497(10)
C14 H14A 0.9700
C14 H14B 0.9700
C15 C16 1.401(10)
C16 C17 1.341(11)
C16 H16 0.9300
C17 C18 1.380(12)
C17 H17 0.9300
C18 C23 1.424(9)
C18 C19 1.443(12)
C19 C20 1.352(12)
C19 H19 0.9300
C20 C21 1.383(11)
C20 H20 0.9300
C21 C22 1.386(10)
C21 H21 0.9300
C22 C23 1.394(10)
C22 H22 0.9300
Cl1 O14 1.304(8)
Cl1 O11 1.319(10)
Cl1 O12 1.341(10)
Cl1 O13 1.379(10)
Cl2 O21 1.364(7)
Cl2 O23 1.367(10)
Cl2 O22 1.414(7)
Cl2 O24 1.436(10)
O1 H1D 0.8442
O1 H1C 0.8447

loop_
_geom_hbond_atom_site_label_D
_geom_hbond_atom_site_label_H
_geom_hbond_atom_site_label_A
_geom_hbond_distance_DH
_geom_hbond_distance_HA
_geom_hbond_distance_DA
_geom_hbond_angle_DHA
_geom_hbond_site_symmetry_A
N2 H2 O22 0.91 2.51 3.270(10) 140.9 1_554
N4 H4 O1 0.91 2.56 3.277(10) 136.5 3_666
N5 H5 O22 0.91 2.31 3.160(11) 155.1 1_554
O1 H1C O21 0.84 2.33 3.172(11) 179.1 1_655
O1 H1D O11 0.84 2.34 3.186(18) 178.6 3_666
